data_4338756
loop_
_publ_author_name
'Lampropoulos, Christos'
'Thuijs, Annaliese E.'
'Mitchell, Kylie J.'
'Abboud, Khalil A.'
'Christou, George'

_publ_section_title
;
 Manganese/Cerium Clusters Spanning a Range of Oxidation Levels and CeMn8,
 Ce2Mn4, and Ce6Mn4 Nuclearities: Structural, Magnetic, and EPR
 Properties.
;
_journal_issue 13
_journal_name_full 'Inorganic chemistry'
_journal_page_first 6805
_journal_page_last 6816
_journal_paper_doi 10.1021/ic500617f
_journal_volume 53
_journal_year 2014
_chemical_formula_sum 'C62 H78 Ce6 Mn4 N16 O44'
_chemical_formula_weight 2811.88
_chemical_name_systematic
; 
 ? 
;
_space_group_IT_number 14
_symmetry_cell_setting monoclinic
_symmetry_space_group_name_Hall '-P 2yn'
_symmetry_space_group_name_H-M 'P 1 21/n 1'
_atom_sites_solution_hydrogens geom
_atom_sites_solution_primary direct
_atom_sites_solution_secondary difmap
_audit_creation_method SHELXL-97
_cell_angle_alpha 90.00
_cell_angle_beta 104.253(2)
_cell_angle_gamma 90.00
_cell_formula_units_Z 2
_cell_length_a 14.0419(16)
_cell_length_b 14.3165(16)
_cell_length_c 24.551(3)
_cell_measurement_reflns_used 109
_cell_measurement_temperature 173(2)
_cell_measurement_theta_max 28.0
_cell_measurement_theta_min 2.0
_cell_volume 4783.6(10)
_computing_cell_refinement 'Bruker SMART v5.624 & SAINT 6.36a (Bruker 1998)'
_computing_data_collection 'Bruker SMART v5.624 (Bruker 1998)'
_computing_data_reduction 'Bruker SHELXTL v6.14 (Bruker 2000)'
_computing_molecular_graphics 'Bruker SHELXTL v6.14'
_computing_publication_material 'Bruker SHELXTL v6.14'
_computing_structure_refinement 'Bruker SHELXTL v6.14'
_computing_structure_solution 'Bruker SHELXTL v6.14'
_diffrn_ambient_temperature 173(2)
_diffrn_measured_fraction_theta_full 1.000
_diffrn_measured_fraction_theta_max 1.000
_diffrn_measurement_device_type 'SMART CCD area detector'
_diffrn_measurement_method '\w scans'
_diffrn_radiation_monochromator graphite
_diffrn_radiation_source 'fine-focus sealed tube'
_diffrn_radiation_type MoK\a
_diffrn_radiation_wavelength 0.71073
_diffrn_reflns_av_R_equivalents 0.0719
_diffrn_reflns_av_sigmaI/netI 0.0786
_diffrn_reflns_limit_h_max 16
_diffrn_reflns_limit_h_min -14
_diffrn_reflns_limit_k_max 17
_diffrn_reflns_limit_k_min -12
_diffrn_reflns_limit_l_max 29
_diffrn_reflns_limit_l_min -27
_diffrn_reflns_number 25901
_diffrn_reflns_theta_full 25.00
_diffrn_reflns_theta_max 25.00
_diffrn_reflns_theta_min 1.53
_diffrn_standards_decay_% 1
_diffrn_standards_number 0
_exptl_absorpt_coefficient_mu 3.394
_exptl_absorpt_correction_T_max 0.9039
_exptl_absorpt_correction_T_min 0.5341
_exptl_absorpt_correction_type integration
_exptl_absorpt_process_details 'based on measured indexed crystal faces, Bruker SHELXTL  v6.12 (Bruker 1998)'
_exptl_crystal_colour brown/green
_exptl_crystal_density_diffrn 1.952
_exptl_crystal_density_meas 0
_exptl_crystal_density_method 'not measured'
_exptl_crystal_description prisms
_exptl_crystal_F_000 2724
_exptl_crystal_size_max 0.25
_exptl_crystal_size_mid 0.19
_exptl_crystal_size_min 0.02
_refine_diff_density_max 3.198
_refine_diff_density_min -1.650
_refine_diff_density_rms 0.222
_refine_ls_extinction_method none
_refine_ls_goodness_of_fit_ref 1.118
_refine_ls_hydrogen_treatment mixed
_refine_ls_matrix_type full
_refine_ls_number_parameters 567
_refine_ls_number_reflns 8408
_refine_ls_number_restraints 9
_refine_ls_restrained_S_all 1.118
_refine_ls_R_factor_all 0.1011
_refine_ls_R_factor_gt 0.0717
_refine_ls_shift/su_max 0.004
_refine_ls_shift/su_mean 0.000
_refine_ls_structure_factor_coef Fsqd
_refine_ls_weighting_details 'calc w=1/[\s^2^(Fo^2^)+(0.0713P)^2^+58.1006P] where P=(Fo^2^+2Fc^2^)/3'
_refine_ls_weighting_scheme calc
_refine_ls_wR_factor_gt 0.1676
_refine_ls_wR_factor_ref 0.1795
_reflns_number_gt 6188
_reflns_number_total 8408
_reflns_threshold_expression I>2\s(I)
_cod_data_source_file ic500617f_si_001.cif
_cod_data_source_block xl18
_cod_depositor_comments
;
The following automatic conversions were performed:

'_symmetry_cell_setting' value 'Monoclinic' changed to 'monoclinic'
according to
/usr/data/users/saulius/crontab/automatic-downloads/rss-feeds/ACS/lib/dictionaries/cif_core.dic
dictionary named 'cif_core.dic' version 2.4.2 from 2011-04-26.

Automatic conversion script
Id: cif_fix_values 2281 2013-09-26 08:29:07Z andrius 

 Adding full bibliography for 4338756--4338758.cif.
;
_cod_original_cell_volume 4783.5(9)
_cod_original_sg_symbol_H-M P2(1)/n
_cod_database_code 4338756

loop_
_symmetry_equiv_pos_as_xyz
'x, y, z'
'-x+1/2, y+1/2, -z+1/2'
'-x, -y, -z'
'x-1/2, -y-1/2, z-1/2'

loop_
_atom_site_label
_atom_site_type_symbol
_atom_site_fract_x
_atom_site_fract_y
_atom_site_fract_z
_atom_site_U_iso_or_equiv
_atom_site_adp_type
_atom_site_occupancy
_atom_site_symmetry_multiplicity
_atom_site_calc_flag
_atom_site_refinement_flags
_atom_site_disorder_assembly
_atom_site_disorder_group
Ce1 Ce 0.50109(5) 0.31916(5) -0.01495(3) 0.0330(2) Uani 1 1 d . . .
Ce2 Ce 0.68363(5) 0.50559(5) -0.00731(3) 0.0269(2) Uani 1 1 d . . .
Ce3 Ce 0.43161(5) 0.52018(5) -0.10889(3) 0.0264(2) Uani 1 1 d . . .
Mn4 Mn 0.63465(13) 0.43850(14) -0.14288(7) 0.0306(5) Uani 1 1 d . . .
Mn5 Mn 0.62886(13) 0.63106(14) -0.12205(7) 0.0323(5) Uani 1 1 d . . .
O1 O 0.4712(10) 0.2278(9) -0.1031(5) 0.072(4) Uani 1 1 d . . .
O2 O 0.6159(10) 0.2118(9) -0.0449(6) 0.077(4) Uani 1 1 d . . .
O3 O 0.5829(17) 0.1291(11) -0.1288(8) 0.149(8) Uani 1 1 d . . .
O4 O 0.5339(9) 0.1901(8) 0.0521(5) 0.061(3) Uani 1 1 d . . .
O5 O 0.3871(8) 0.1949(8) -0.0080(4) 0.059(3) Uani 1 1 d . . .
O6 O 0.4156(15) 0.0631(14) 0.0579(9) 0.150(8) Uani 1 1 d . . .
O7 O 0.3854(6) 0.4153(6) -0.0521(3) 0.0278(18) Uani 1 1 d . . .
O8 O 0.5611(5) 0.4237(6) -0.0713(3) 0.0287(18) Uani 1 1 d . . .
O9 O 0.3873(6) 0.6000(6) -0.0400(3) 0.0306(19) Uani 1 1 d . . .
O10 O 0.5693(6) 0.6129(6) -0.0608(3) 0.032(2) Uani 1 1 d . . .
O11 O 0.7112(6) 0.5317(6) -0.0983(3) 0.0292(19) Uani 1 1 d . . .
O12 O 0.5494(6) 0.5404(6) -0.1645(3) 0.0298(19) Uani 1 1 d . . .
O13 O 0.7282(6) 0.3389(7) -0.1157(3) 0.042(2) Uani 1 1 d . . .
O14 O 0.7798(6) 0.3776(7) -0.0256(3) 0.043(2) Uani 1 1 d . . .
O15 O 0.7183(7) 0.7257(6) -0.0813(4) 0.040(2) Uani 1 1 d . . .
O16 O 0.7784(6) 0.6453(7) -0.0012(3) 0.039(2) Uani 1 1 d . . .
O17 O 0.5452(6) 0.3482(7) -0.1887(3) 0.042(2) Uani 1 1 d . . .
O18 O 0.4000(6) 0.4001(7) -0.1783(3) 0.039(2) Uani 1 1 d . . .
O19 O 0.5419(6) 0.7356(6) -0.1534(3) 0.038(2) Uani 1 1 d . . .
O20 O 0.3970(6) 0.6670(6) -0.1582(3) 0.038(2) Uani 1 1 d . . .
O21 O 0.8119(6) 0.4901(7) 0.0758(3) 0.038(2) Uani 1 1 d . . .
O22 O 0.7414(6) 0.4772(7) 0.1478(3) 0.039(2) Uani 1 1 d . . .
N1 N 0.5579(18) 0.1902(11) -0.0913(9) 0.093(7) Uani 1 1 d . . .
N2 N 0.4456(18) 0.1556(12) 0.0330(8) 0.094(6) Uani 1 1 d . . .
N3 N 0.7053(8) 0.4423(9) -0.2186(4) 0.045(3) Uani 1 1 d . . .
N4 N 0.6939(8) 0.6569(8) -0.1872(5) 0.041(3) Uani 1 1 d . . .
C1 C 0.7842(10) 0.3264(11) -0.0650(6) 0.047(4) Uani 1 1 d . . .
C2 C 0.8530(15) 0.2473(15) -0.0594(7) 0.097(8) Uani 1 1 d . . .
H2A H 0.8910 0.2423 -0.0203 0.145 Uiso 1 1 calc R . .
H2B H 0.8978 0.2576 -0.0838 0.145 Uiso 1 1 calc R . .
H2C H 0.8160 0.1894 -0.0705 0.145 Uiso 1 1 calc R . .
C3 C 0.7781(9) 0.7142(10) -0.0327(5) 0.039(3) Uani 1 1 d . . .
C4 C 0.8481(11) 0.7958(12) -0.0103(6) 0.060(4) Uani 1 1 d . . .
H4A H 0.8903 0.7791 0.0265 0.089 Uiso 1 1 calc R . .
H4B H 0.8097 0.8515 -0.0066 0.089 Uiso 1 1 calc R . .
H4C H 0.8890 0.8086 -0.0365 0.089 Uiso 1 1 calc R . .
C5 C 0.4501(11) 0.3447(10) -0.1991(5) 0.041(3) Uani 1 1 d . . .
C6 C 0.4022(11) 0.2718(13) -0.2405(8) 0.072(5) Uani 1 1 d . . .
H6A H 0.3307 0.2750 -0.2458 0.108 Uiso 1 1 calc R . .
H6B H 0.4257 0.2099 -0.2262 0.108 Uiso 1 1 calc R . .
H6C H 0.4187 0.2827 -0.2765 0.108 Uiso 1 1 calc R . .
C7 C 0.4478(9) 0.7331(10) -0.1674(5) 0.036(3) Uani 1 1 d . . .
C8 C 0.3993(12) 0.8209(12) -0.1946(7) 0.067(5) Uani 1 1 d . . .
H8A H 0.3278 0.8129 -0.2041 0.100 Uiso 1 1 calc R . .
H8B H 0.4209 0.8336 -0.2289 0.100 Uiso 1 1 calc R . .
H8C H 0.4176 0.8734 -0.1685 0.100 Uiso 1 1 calc R . .
C9 C 0.8155(9) 0.4784(10) 0.1276(5) 0.036(3) Uani 1 1 d . . .
C10 C 0.9144(9) 0.4680(12) 0.1663(5) 0.050(4) Uani 1 1 d . . .
H10A H 0.9077 0.4587 0.2047 0.075 Uiso 1 1 calc R . .
H10B H 0.9531 0.5245 0.1648 0.075 Uiso 1 1 calc R . .
H10C H 0.9477 0.4139 0.1549 0.075 Uiso 1 1 calc R . .
C11 C 0.6494(11) 0.4352(12) -0.2704(5) 0.053(4) Uani 1 1 d . . .
H11A H 0.5802 0.4407 -0.2763 0.063 Uiso 1 1 calc R . .
C12 C 0.6879(13) 0.4202(14) -0.3162(7) 0.072(5) Uani 1 1 d . . .
H12A H 0.6465 0.4186 -0.3532 0.087 Uiso 1 1 calc R . .
C13 C 0.7880(13) 0.4076(13) -0.3069(8) 0.068(5) Uani 1 1 d . . .
H13A H 0.8167 0.3919 -0.3369 0.081 Uiso 1 1 calc R . .
C14 C 0.8441(12) 0.4181(14) -0.2539(7) 0.067(5) Uani 1 1 d . . .
H14A H 0.9136 0.4148 -0.2469 0.080 Uiso 1 1 calc R . .
C15 C 0.8017(11) 0.4331(13) -0.2112(7) 0.061(5) Uani 1 1 d . . .
H15A H 0.8425 0.4372 -0.1741 0.073 Uiso 1 1 calc R . .
C16 C 0.6441(11) 0.6667(12) -0.2389(6) 0.054(4) Uani 1 1 d . . .
H16A H 0.5749 0.6589 -0.2472 0.065 Uiso 1 1 calc R . .
C17 C 0.6862(14) 0.6877(13) -0.2823(7) 0.073(6) Uani 1 1 d . . .
H17A H 0.6460 0.6967 -0.3192 0.087 Uiso 1 1 calc R . .
C18 C 0.7849(13) 0.6956(13) -0.2726(7) 0.069(5) Uani 1 1 d . . .
H18A H 0.8150 0.7088 -0.3024 0.083 Uiso 1 1 calc R . .
C19 C 0.8398(12) 0.6845(12) -0.2193(7) 0.065(5) Uani 1 1 d . . .
H19A H 0.9092 0.6911 -0.2110 0.078 Uiso 1 1 calc R . .
C20 C 0.7939(10) 0.6633(11) -0.1771(6) 0.049(4) Uani 1 1 d . . .
H20A H 0.8329 0.6530 -0.1401 0.059 Uiso 1 1 calc R . .
N5 N 0.2348(17) 0.0499(17) -0.2140(10) 0.125(8) Uani 1 1 d . . .
C21 C 0.1380(16) 0.0368(18) -0.2045(9) 0.098(7) Uani 1 1 d . . .
H21A H 0.0823 0.0330 -0.2355 0.117 Uiso 1 1 calc R . .
C22 C 0.127(2) 0.0298(18) -0.1519(10) 0.112(9) Uani 1 1 d . . .
H22A H 0.0623 0.0328 -0.1460 0.135 Uiso 1 1 calc R . .
C23 C 0.206(2) 0.0185(16) -0.1062(8) 0.098(8) Uani 1 1 d . . .
H23A H 0.1959 0.0041 -0.0702 0.117 Uiso 1 1 calc R . .
C24 C 0.301(2) 0.0290(16) -0.1144(13) 0.115(9) Uani 1 1 d . . .
H24A H 0.3559 0.0265 -0.0828 0.138 Uiso 1 1 calc R . .
C25 C 0.3167(17) 0.0430(17) -0.1681(10) 0.096(7) Uani 1 1 d . . .
H25A H 0.3814 0.0477 -0.1733 0.115 Uiso 1 1 calc R . .
N6 N 0.9693(19) 0.7225(18) 0.1518(11) 0.151(9) Uiso 1 1 d D . .
C26 C 0.8815(16) 0.7253(15) 0.1443(9) 0.083(6) Uiso 1 1 d D . .
C27 C 0.7810(13) 0.7230(13) 0.1311(8) 0.072(5) Uiso 1 1 d D . .
H27A H 0.7572 0.7557 0.1603 0.108 Uiso 1 1 calc R . .
H27B H 0.7587 0.6579 0.1289 0.108 Uiso 1 1 calc R . .
H27C H 0.7552 0.7537 0.0948 0.108 Uiso 1 1 calc R . .
N7' N 0.027(3) -0.248(5) -0.1063(18) 0.09(2) Uiso 0.43(8) 1 d P A 2
N7 N 0.037(3) -0.182(4) -0.1131(16) 0.112(19) Uiso 0.57(8) 1 d P A 1
C28 C 0.1105(17) -0.2263(15) -0.1012(9) 0.079(5) Uiso 1 1 d . . .
C29 C 0.2171(13) -0.2311(13) -0.0889(8) 0.072(5) Uiso 1 1 d . A .
H29A H 0.2383 -0.2961 -0.0820 0.108 Uiso 1 1 calc R . .
H29B H 0.2455 -0.1936 -0.0554 0.108 Uiso 1 1 calc R . .
H29C H 0.2394 -0.2067 -0.1209 0.108 Uiso 1 1 calc R . .
N8 N 0.856(4) 0.026(7) -0.004(4) 0.30(5) Uiso 0.50 1 d PD B -3
C30 C 0.944(4) 0.010(7) 0.011(3) 0.24(5) Uiso 0.50 1 d PD B -3
C31 C 1.026(3) -0.018(3) 0.0505(17) 0.082(12) Uiso 0.50 1 d PD B -3
H31A H 1.0058 -0.0405 0.0838 0.123 Uiso 0.50 1 d PR B -3
H31B H 1.0717 0.0338 0.0609 0.123 Uiso 0.50 1 d PR B -3
H31C H 1.0577 -0.0693 0.0351 0.123 Uiso 0.50 1 d PR B -3
N9 N 1.034(4) 0.400(3) 0.056(2) 0.18(2) Uiso 0.50 1 d PD C -4
C32 C 1.014(3) 0.459(3) 0.0195(16) 0.063(10) Uiso 0.50 1 d PD C -4
C33 C 0.981(3) 0.497(3) -0.0323(17) 0.082(13) Uiso 0.50 1 d PD C -4
H33A H 0.9723 0.4407 -0.0557 0.123 Uiso 0.50 1 d PR C -4
H33B H 1.0296 0.5380 -0.0430 0.123 Uiso 0.50 1 d PR C -4
H33C H 0.9184 0.5301 -0.0379 0.123 Uiso 0.50 1 d PR C -4

loop_
_atom_site_aniso_label
_atom_site_aniso_U_11
_atom_site_aniso_U_22
_atom_site_aniso_U_33
_atom_site_aniso_U_23
_atom_site_aniso_U_13
_atom_site_aniso_U_12
Ce1 0.0253(4) 0.0486(5) 0.0274(4) 0.0016(3) 0.0106(3) 0.0030(3)
Ce2 0.0165(3) 0.0494(5) 0.0171(3) 0.0013(3) 0.0081(2) 0.0019(3)
Ce3 0.0168(3) 0.0477(5) 0.0165(3) 0.0016(3) 0.0074(3) 0.0018(3)
Mn4 0.0208(10) 0.0541(13) 0.0181(9) -0.0021(8) 0.0070(7) 0.0049(8)
Mn5 0.0237(10) 0.0505(12) 0.0256(10) 0.0076(9) 0.0115(8) -0.0003(9)
O1 0.088(10) 0.076(9) 0.062(8) -0.030(6) 0.038(7) -0.018(7)
O2 0.101(11) 0.079(9) 0.064(8) 0.009(7) 0.042(8) 0.041(8)
O3 0.27(3) 0.084(11) 0.147(15) -0.001(10) 0.157(17) 0.007(13)
O4 0.051(7) 0.074(8) 0.064(7) 0.017(6) 0.024(6) 0.006(6)
O5 0.060(7) 0.077(8) 0.041(6) 0.010(6) 0.017(5) -0.007(6)
O6 0.153(19) 0.133(16) 0.170(19) 0.047(14) 0.052(15) -0.016(13)
O7 0.029(5) 0.034(5) 0.022(4) -0.003(3) 0.009(3) 0.000(4)
O8 0.019(4) 0.044(5) 0.024(4) 0.004(4) 0.005(3) -0.001(4)
O9 0.029(5) 0.044(5) 0.021(4) -0.004(4) 0.011(3) 0.007(4)
O10 0.019(4) 0.050(5) 0.025(4) -0.004(4) 0.003(3) 0.006(4)
O11 0.018(4) 0.052(5) 0.021(4) 0.002(4) 0.010(3) -0.007(4)
O12 0.018(4) 0.047(5) 0.028(4) 0.010(4) 0.012(3) 0.009(4)
O13 0.038(5) 0.066(6) 0.024(5) 0.004(4) 0.013(4) 0.022(5)
O14 0.028(5) 0.074(7) 0.025(5) 0.005(5) 0.007(4) 0.016(5)
O15 0.040(6) 0.045(6) 0.039(5) 0.007(4) 0.017(4) -0.007(4)
O16 0.027(5) 0.060(6) 0.030(5) 0.002(5) 0.006(4) -0.005(4)
O17 0.030(5) 0.070(7) 0.027(5) -0.016(4) 0.011(4) -0.001(5)
O18 0.018(4) 0.076(7) 0.025(4) -0.007(4) 0.008(4) 0.001(4)
O19 0.035(5) 0.050(6) 0.031(5) 0.010(4) 0.015(4) 0.009(4)
O20 0.029(5) 0.058(6) 0.031(5) 0.015(4) 0.013(4) 0.005(4)
O21 0.023(4) 0.074(7) 0.016(4) 0.000(4) 0.003(3) 0.003(4)
O22 0.020(4) 0.073(7) 0.025(4) 0.005(4) 0.007(4) 0.008(4)
N1 0.17(2) 0.052(10) 0.097(14) 0.009(10) 0.100(15) 0.003(12)
N2 0.16(2) 0.070(12) 0.086(13) -0.003(10) 0.084(14) 0.009(12)
N3 0.032(7) 0.079(9) 0.026(6) -0.004(6) 0.013(5) 0.017(6)
N4 0.024(6) 0.052(7) 0.047(7) 0.012(6) 0.008(5) 0.005(5)
C1 0.041(8) 0.076(11) 0.029(7) -0.003(7) 0.015(6) 0.009(8)
C2 0.105(16) 0.137(19) 0.047(10) 0.009(11) 0.016(10) 0.089(15)
C3 0.025(7) 0.060(9) 0.034(7) -0.001(7) 0.011(6) -0.006(6)
C4 0.041(9) 0.086(12) 0.048(9) 0.010(8) 0.004(7) -0.020(8)
C5 0.050(9) 0.054(9) 0.020(6) -0.011(6) 0.012(6) 0.010(7)
C6 0.026(8) 0.108(15) 0.083(13) -0.038(11) 0.017(8) -0.004(9)
C7 0.019(7) 0.060(9) 0.031(7) 0.011(6) 0.011(5) 0.011(6)
C8 0.047(10) 0.082(12) 0.076(12) 0.040(10) 0.025(8) 0.027(9)
C9 0.023(7) 0.057(9) 0.026(7) 0.003(6) 0.003(5) 0.002(6)
C10 0.018(7) 0.100(12) 0.028(7) -0.003(7) -0.002(5) -0.002(7)
C11 0.033(8) 0.097(13) 0.025(7) 0.006(7) 0.001(6) 0.005(8)
C12 0.062(12) 0.118(16) 0.040(9) -0.007(10) 0.020(8) -0.008(11)
C13 0.048(11) 0.084(13) 0.077(13) -0.001(10) 0.027(9) 0.003(9)
C14 0.036(9) 0.118(16) 0.052(10) 0.002(10) 0.021(8) 0.012(9)
C15 0.032(9) 0.106(14) 0.044(9) -0.015(9) 0.010(7) -0.006(8)
C16 0.036(8) 0.095(13) 0.031(8) 0.029(8) 0.010(6) 0.001(8)
C17 0.078(13) 0.110(15) 0.044(9) 0.042(10) 0.040(9) 0.030(11)
C18 0.071(13) 0.104(15) 0.041(9) 0.026(9) 0.030(9) 0.003(11)
C19 0.049(10) 0.087(13) 0.071(12) 0.017(10) 0.039(9) 0.001(9)
C20 0.024(7) 0.070(11) 0.059(9) 0.017(8) 0.022(6) 0.002(7)
N5 0.100(17) 0.16(2) 0.126(18) -0.051(15) 0.041(15) -0.027(15)
C21 0.071(15) 0.16(2) 0.059(13) -0.030(13) 0.010(11) -0.006(14)
C22 0.13(2) 0.14(2) 0.065(15) -0.017(14) 0.025(15) -0.045(18)
C23 0.14(2) 0.112(18) 0.040(11) 0.002(11) 0.026(13) 0.007(16)
C24 0.13(3) 0.085(17) 0.12(2) -0.017(16) 0.03(2) -0.002(16)
C25 0.070(15) 0.120(19) 0.084(16) -0.003(14) -0.005(13) 0.020(13)

loop_
_atom_type_symbol
_atom_type_description
_atom_type_scat_dispersion_real
_atom_type_scat_dispersion_imag
_atom_type_scat_source
C C 0.0033 0.0016 'International Tables Vol C Tables 4.2.6.8 and 6.1.1.4'
H H 0.0000 0.0000 'International Tables Vol C Tables 4.2.6.8 and 6.1.1.4'
N N 0.0061 0.0033 'International Tables Vol C Tables 4.2.6.8 and 6.1.1.4'
O O 0.0106 0.0060 'International Tables Vol C Tables 4.2.6.8 and 6.1.1.4'
Mn Mn 0.3368 0.7283 'International Tables Vol C Tables 4.2.6.8 and 6.1.1.4'
Ce Ce -0.2486 2.6331 'International Tables Vol C Tables 4.2.6.8 and 6.1.1.4'

loop_
_geom_angle_atom_site_label_1
_geom_angle_atom_site_label_2
_geom_angle_atom_site_label_3
_geom_angle
_geom_angle_site_symmetry_1
_geom_angle_site_symmetry_3
O9 Ce1 O7 106.3(3) 3_665 .
O9 Ce1 O8 73.2(3) 3_665 .
O7 Ce1 O8 71.6(3) . .
O9 Ce1 O5 138.2(3) 3_665 .
O7 Ce1 O5 93.3(4) . .
O8 Ce1 O5 148.5(3) . .
O9 Ce1 O4 89.8(4) 3_665 .
O7 Ce1 O4 140.0(3) . .
O8 Ce1 O4 148.2(3) . .
O5 Ce1 O4 54.3(4) . .
O9 Ce1 O2 95.4(4) 3_665 .
O7 Ce1 O2 138.8(4) . .
O8 Ce1 O2 82.2(4) . .
O5 Ce1 O2 93.2(4) . .
O4 Ce1 O2 72.6(4) . .
O9 Ce1 O1 141.1(4) 3_665 .
O7 Ce1 O1 91.2(4) . .
O8 Ce1 O1 80.1(3) . .
O5 Ce1 O1 72.6(4) . .
O4 Ce1 O1 98.8(4) . .
O2 Ce1 O1 52.6(5) . .
O9 Ce1 O10 71.5(3) 3_665 3_665
O7 Ce1 O10 70.8(3) . 3_665
O8 Ce1 O10 117.2(3) . 3_665
O5 Ce1 O10 81.1(3) . 3_665
O4 Ce1 O10 80.6(3) . 3_665
O2 Ce1 O10 150.3(4) . 3_665
O1 Ce1 O10 147.2(4) . 3_665
O9 Ce1 N2 114.9(5) 3_665 .
O7 Ce1 N2 116.8(5) . .
O8 Ce1 N2 163.6(4) . .
O5 Ce1 N2 26.6(5) . .
O4 Ce1 N2 27.7(5) . .
O2 Ce1 N2 82.8(5) . .
O1 Ce1 N2 85.5(5) . .
O10 Ce1 N2 79.2(4) 3_665 .
O9 Ce1 N1 118.7(5) 3_665 .
O7 Ce1 N1 115.8(5) . .
O8 Ce1 N1 80.0(3) . .
O5 Ce1 N1 82.5(4) . .
O4 Ce1 N1 85.3(4) . .
O2 Ce1 N1 25.9(5) . .
O1 Ce1 N1 26.7(5) . .
O10 Ce1 N1 162.6(4) 3_665 .
N2 Ce1 N1 83.6(4) . .
O9 Ce1 Ce3 90.7(2) 3_665 .
O7 Ce1 Ce3 34.5(2) . .
O8 Ce1 Ce3 37.08(19) . .
O5 Ce1 Ce3 122.8(3) . .
O4 Ce1 Ce3 174.1(3) . .
O2 Ce1 Ce3 113.2(3) . .
O1 Ce1 Ce3 84.4(3) . .
O10 Ce1 Ce3 93.99(19) 3_665 .
N2 Ce1 Ce3 149.0(5) . .
N1 Ce1 Ce3 99.6(4) . .
O9 Ce1 Ce2 35.0(2) 3_665 .
O7 Ce1 Ce2 90.1(2) . .
O8 Ce1 Ce2 38.25(19) . .
O5 Ce1 Ce2 173.2(3) . .
O4 Ce1 Ce2 120.1(3) . .
O2 Ce1 Ce2 88.2(3) . .
O1 Ce1 Ce2 113.2(3) . .
O10 Ce1 Ce2 94.46(19) 3_665 .
N2 Ce1 Ce2 147.6(5) . .
N1 Ce1 Ce2 101.4(4) . .
Ce3 Ce1 Ce2 62.36(2) . .
O7 Ce2 O9 72.0(3) 3_665 3_665
O7 Ce2 O8 109.0(3) 3_665 .
O9 Ce2 O8 70.7(3) 3_665 .
O7 Ce2 O10 72.0(3) 3_665 .
O9 Ce2 O10 113.0(3) 3_665 .
O8 Ce2 O10 70.6(3) . .
O7 Ce2 O21 81.2(3) 3_665 .
O9 Ce2 O21 80.5(3) 3_665 .
O8 Ce2 O21 143.8(3) . .
O10 Ce2 O21 143.4(3) . .
O7 Ce2 O14 149.9(3) 3_665 .
O9 Ce2 O14 85.7(3) 3_665 .
O8 Ce2 O14 81.1(3) . .
O10 Ce2 O14 137.0(3) . .
O21 Ce2 O14 75.2(3) . .
O7 Ce2 O16 81.9(3) 3_665 .
O9 Ce2 O16 146.1(3) 3_665 .
O8 Ce2 O16 140.2(3) . .
O10 Ce2 O16 77.5(3) . .
O21 Ce2 O16 74.4(3) . .
O14 Ce2 O16 108.9(3) . .
O7 Ce2 O11 136.3(3) 3_665 .
O9 Ce2 O11 140.6(3) 3_665 .
O8 Ce2 O11 73.3(3) . .
O10 Ce2 O11 68.0(3) . .
O21 Ce2 O11 123.7(3) . .
O14 Ce2 O11 73.4(3) . .
O16 Ce2 O11 73.2(3) . .
O7 Ce2 Mn5 103.6(2) 3_665 .
O9 Ce2 Mn5 139.8(2) 3_665 .
O8 Ce2 Mn5 73.64(19) . .
O10 Ce2 Mn5 35.26(19) . .
O21 Ce2 Mn5 139.4(2) . .
O14 Ce2 Mn5 106.5(2) . .
O16 Ce2 Mn5 66.6(2) . .
O11 Ce2 Mn5 33.5(2) . .
O7 Ce2 Mn4 140.3(2) 3_665 .
O9 Ce2 Mn4 107.8(2) 3_665 .
O8 Ce2 Mn4 41.91(18) . .
O10 Ce2 Mn4 72.07(19) . .
O21 Ce2 Mn4 138.5(2) . .
O14 Ce2 Mn4 65.3(2) . .
O16 Ce2 Mn4 106.0(2) . .
O11 Ce2 Mn4 32.99(19) . .
Mn5 Ce2 Mn4 50.04(5) . .
O7 Ce2 Ce3 36.3(2) 3_665 3_665
O9 Ce2 Ce3 36.52(19) 3_665 3_665
O8 Ce2 Ce3 94.63(18) . 3_665
O10 Ce2 Ce3 97.40(19) . 3_665
O21 Ce2 Ce3 72.91(19) . 3_665
O14 Ce2 Ce3 116.9(2) . 3_665
O16 Ce2 Ce3 112.7(2) . 3_665
O11 Ce2 Ce3 163.25(19) . 3_665
Mn5 Ce2 Ce3 132.65(4) . 3_665
Mn4 Ce2 Ce3 136.53(4) . 3_665
O7 Ce2 Ce1 89.5(2) 3_665 .
O9 Ce2 Ce1 32.57(19) 3_665 .
O8 Ce2 Ce1 38.10(18) . .
O10 Ce2 Ce1 94.2(2) . .
O21 Ce2 Ce1 110.4(2) . .
O14 Ce2 Ce1 81.5(2) . .
O16 Ce2 Ce1 169.6(2) . .
O11 Ce2 Ce1 109.74(19) . .
Mn5 Ce2 Ce1 110.01(4) . .
Mn4 Ce2 Ce1 76.83(4) . .
Ce3 Ce2 Ce1 61.678(19) 3_665 .
O7 Ce3 O9 72.4(3) . .
O7 Ce3 O8 70.7(3) . .
O9 Ce3 O8 110.0(3) . .
O7 Ce3 O22 80.7(3) . 3_665
O9 Ce3 O22 81.4(3) . 3_665
O8 Ce3 O22 143.3(3) . 3_665
O7 Ce3 O18 86.0(3) . .
O9 Ce3 O18 149.9(3) . .
O8 Ce3 O18 80.9(3) . .
O22 Ce3 O18 74.5(3) 3_665 .
O7 Ce3 O10 112.6(3) . .
O9 Ce3 O10 71.8(3) . .
O8 Ce3 O10 70.9(3) . .
O22 Ce3 O10 143.7(3) 3_665 .
O18 Ce3 O10 137.4(3) . .
O7 Ce3 O12 140.8(3) . .
O9 Ce3 O12 136.1(3) . .
O8 Ce3 O12 73.3(3) . .
O22 Ce3 O12 123.1(3) 3_665 .
O18 Ce3 O12 73.4(3) . .
O10 Ce3 O12 68.3(3) . .
O7 Ce3 O20 146.9(3) . .
O9 Ce3 O20 82.9(3) . .
O8 Ce3 O20 140.3(3) . .
O22 Ce3 O20 74.1(3) 3_665 .
O18 Ce3 O20 106.9(3) . .
O10 Ce3 O20 78.7(3) . .
O12 Ce3 O20 72.1(3) . .
O7 Ce3 Mn5 139.8(2) . .
O9 Ce3 Mn5 103.0(2) . .
O8 Ce3 Mn5 74.1(2) . .
O22 Ce3 Mn5 139.1(2) 3_665 .
O18 Ce3 Mn5 106.97(19) . .
O10 Ce3 Mn5 35.24(18) . .
O12 Ce3 Mn5 33.9(2) . .
O20 Ce3 Mn5 66.4(2) . .
O7 Ce3 Mn4 108.2(2) . .
O9 Ce3 Mn4 140.2(2) . .
O8 Ce3 Mn4 41.75(18) . .
O22 Ce3 Mn4 138.4(2) 3_665 .
O18 Ce3 Mn4 65.98(19) . .
O10 Ce3 Mn4 71.71(19) . .
O12 Ce3 Mn4 32.88(19) . .
O20 Ce3 Mn4 104.8(2) . .
Mn5 Ce3 Mn4 49.96(5) . .
O7 Ce3 Ce2 36.15(19) . 3_665
O9 Ce3 Ce2 37.1(2) . 3_665
O8 Ce3 Ce2 94.92(18) . 3_665
O22 Ce3 Ce2 73.08(19) 3_665 3_665
O18 Ce3 Ce2 116.6(2) . 3_665
O10 Ce3 Ce2 97.49(18) . 3_665
O12 Ce3 Ce2 163.69(19) . 3_665
O20 Ce3 Ce2 114.12(19) . 3_665
Mn5 Ce3 Ce2 132.70(4) . 3_665
Mn4 Ce3 Ce2 136.67(4) . 3_665
O7 Ce3 Ce1 32.8(2) . .
O9 Ce3 Ce1 90.3(2) . .
O8 Ce3 Ce1 37.90(19) . .
O22 Ce3 Ce1 110.6(2) 3_665 .
O18 Ce3 Ce1 81.8(2) . .
O10 Ce3 Ce1 93.9(2) . .
O12 Ce3 Ce1 109.72(19) . .
O20 Ce3 Ce1 171.1(2) . .
Mn5 Ce3 Ce1 109.98(4) . .
Mn4 Ce3 Ce1 76.89(4) . .
Ce2 Ce3 Ce1 61.759(19) 3_665 .
O12 Mn4 O11 81.2(4) . .
O12 Mn4 O13 175.6(4) . .
O11 Mn4 O13 94.6(4) . .
O12 Mn4 O17 94.4(4) . .
O11 Mn4 O17 175.0(4) . .
O13 Mn4 O17 89.8(4) . .
O12 Mn4 O8 84.9(3) . .
O11 Mn4 O8 85.4(3) . .
O13 Mn4 O8 93.7(3) . .
O17 Mn4 O8 91.9(3) . .
O12 Mn4 N3 97.2(4) . .
O11 Mn4 N3 98.8(4) . .
O13 Mn4 N3 84.5(4) . .
O17 Mn4 N3 83.9(4) . .
O8 Mn4 N3 175.5(4) . .
O12 Mn4 Mn5 40.9(3) . .
O11 Mn4 Mn5 40.3(3) . .
O13 Mn4 Mn5 134.9(3) . .
O17 Mn4 Mn5 135.3(3) . .
O8 Mn4 Mn5 84.9(2) . .
N3 Mn4 Mn5 99.3(3) . .
O12 Mn4 Ce2 91.1(2) . .
O11 Mn4 Ce2 43.7(2) . .
O13 Mn4 Ce2 85.1(2) . .
O17 Mn4 Ce2 134.7(3) . .
O8 Mn4 Ce2 43.9(2) . .
N3 Mn4 Ce2 139.8(3) . .
Mn5 Mn4 Ce2 63.14(5) . .
O12 Mn4 Ce3 44.1(2) . .
O11 Mn4 Ce3 90.4(2) . .
O13 Mn4 Ce3 135.4(3) . .
O17 Mn4 Ce3 84.8(3) . .
O8 Mn4 Ce3 42.5(2) . .
N3 Mn4 Ce3 138.3(3) . .
Mn5 Mn4 Ce3 63.27(5) . .
Ce2 Mn4 Ce3 68.65(4) . .
O11 Mn5 O12 83.2(3) . .
O11 Mn5 O10 90.5(3) . .
O12 Mn5 O10 91.6(3) . .
O11 Mn5 O15 95.7(4) . .
O12 Mn5 O15 175.9(3) . .
O10 Mn5 O15 92.4(4) . .
O11 Mn5 O19 175.5(3) . .
O12 Mn5 O19 94.8(4) . .
O10 Mn5 O19 93.5(3) . .
O15 Mn5 O19 86.1(4) . .
O11 Mn5 N4 91.1(4) . .
O12 Mn5 N4 90.5(4) . .
O10 Mn5 N4 177.4(4) . .
O15 Mn5 N4 85.5(4) . .
O19 Mn5 N4 84.9(4) . .
O11 Mn5 Mn4 41.7(3) . .
O12 Mn5 Mn4 41.5(2) . .
O10 Mn5 Mn4 92.8(3) . .
O15 Mn5 Mn4 137.1(3) . .
O19 Mn5 Mn4 136.0(3) . .
N4 Mn5 Mn4 89.8(3) . .
O11 Mn5 Ce2 45.9(2) . .
O12 Mn5 Ce2 94.6(2) . .
O10 Mn5 Ce2 45.8(2) . .
O15 Mn5 Ce2 87.4(3) . .
O19 Mn5 Ce2 138.4(2) . .
N4 Mn5 Ce2 135.4(3) . .
Mn4 Mn5 Ce2 66.82(5) . .
O11 Mn5 Ce3 94.3(2) . .
O12 Mn5 Ce3 46.4(2) . .
O10 Mn5 Ce3 46.5(2) . .
O15 Mn5 Ce3 137.7(3) . .
O19 Mn5 Ce3 87.1(3) . .
N4 Mn5 Ce3 135.2(3) . .
Mn4 Mn5 Ce3 66.77(6) . .
Ce2 Mn5 Ce3 70.98(4) . .
N1 O1 Ce1 94.3(11) . .
N1 O2 Ce1 95.6(11) . .
N2 O4 Ce1 92.2(10) . .
N2 O5 Ce1 94.1(11) . .
Ce1 O7 Ce2 116.7(3) . 3_665
Ce1 O7 Ce3 112.7(3) . .
Ce2 O7 Ce3 107.6(3) 3_665 .
Mn4 O8 Ce3 95.8(3) . .
Mn4 O8 Ce1 145.5(4) . .
Ce3 O8 Ce1 105.0(3) . .
Mn4 O8 Ce2 94.2(3) . .
Ce3 O8 Ce2 110.4(3) . .
Ce1 O8 Ce2 103.7(3) . .
Ce1 O9 Ce3 117.0(3) 3_665 .
Ce1 O9 Ce2 112.4(3) 3_665 3_665
Ce3 O9 Ce2 106.4(3) . 3_665
Mn5 O10 Ce2 99.0(3) . .
Mn5 O10 Ce3 98.2(3) . .
Ce2 O10 Ce3 105.5(3) . .
Mn5 O10 Ce1 149.4(4) . 3_665
Ce2 O10 Ce1 100.2(3) . 3_665
Ce3 O10 Ce1 99.4(3) . 3_665
Mn5 O11 Mn4 98.0(4) . .
Mn5 O11 Ce2 100.6(3) . .
Mn4 O11 Ce2 103.4(3) . .
Mn5 O12 Mn4 97.5(4) . .
Mn5 O12 Ce3 99.7(3) . .
Mn4 O12 Ce3 103.0(3) . .
C1 O13 Mn4 128.5(9) . .
C1 O14 Ce2 138.5(9) . .
C3 O15 Mn5 125.3(9) . .
C3 O16 Ce2 134.7(8) . .
C5 O17 Mn4 128.5(8) . .
C5 O18 Ce3 136.5(9) . .
C7 O19 Mn5 125.7(9) . .
C7 O20 Ce3 134.7(8) . .
C9 O21 Ce2 134.9(8) . .
C9 O22 Ce3 134.6(8) . 3_665
O2 N1 O1 117.5(14) . .
O2 N1 O3 123(2) . .
O1 N1 O3 120(2) . .
O2 N1 Ce1 58.5(8) . .
O1 N1 Ce1 59.0(8) . .
O3 N1 Ce1 178(2) . .
O5 N2 O4 119.4(15) . .
O5 N2 O6 120(2) . .
O4 N2 O6 120.1(19) . .
O5 N2 Ce1 59.3(8) . .
O4 N2 Ce1 60.1(8) . .
O6 N2 Ce1 178.1(12) . .
C11 N3 C15 117.8(12) . .
C11 N3 Mn4 120.0(9) . .
C15 N3 Mn4 120.9(9) . .
C16 N4 C20 116.9(12) . .
C16 N4 Mn5 123.0(9) . .
C20 N4 Mn5 120.2(9) . .
O14 C1 O13 122.2(13) . .
O14 C1 C2 123.1(13) . .
O13 C1 C2 114.7(13) . .
C1 C2 H2A 109.5 . .
C1 C2 H2B 109.5 . .
H2A C2 H2B 109.5 . .
C1 C2 H2C 109.5 . .
H2A C2 H2C 109.5 . .
H2B C2 H2C 109.5 . .
O16 C3 O15 125.0(12) . .
O16 C3 C4 118.1(12) . .
O15 C3 C4 116.6(12) . .
C3 C4 H4A 109.5 . .
C3 C4 H4B 109.5 . .
H4A C4 H4B 109.5 . .
C3 C4 H4C 109.5 . .
H4A C4 H4C 109.5 . .
H4B C4 H4C 109.5 . .
O18 C5 O17 123.5(12) . .
O18 C5 C6 121.0(13) . .
O17 C5 C6 115.5(11) . .
C5 C6 H6A 109.5 . .
C5 C6 H6B 109.5 . .
H6A C6 H6B 109.5 . .
C5 C6 H6C 109.5 . .
H6A C6 H6C 109.5 . .
H6B C6 H6C 109.5 . .
O20 C7 O19 125.0(12) . .
O20 C7 C8 120.1(12) . .
O19 C7 C8 114.8(12) . .
C7 C8 H8A 109.5 . .
C7 C8 H8B 109.5 . .
H8A C8 H8B 109.5 . .
C7 C8 H8C 109.5 . .
H8A C8 H8C 109.5 . .
H8B C8 H8C 109.5 . .
O22 C9 O21 124.3(11) . .
O22 C9 C10 118.7(11) . .
O21 C9 C10 117.0(11) . .
C9 C10 H10A 109.5 . .
C9 C10 H10B 109.5 . .
H10A C10 H10B 109.5 . .
C9 C10 H10C 109.5 . .
H10A C10 H10C 109.5 . .
H10B C10 H10C 109.5 . .
N3 C11 C12 122.5(14) . .
N3 C11 H11A 118.7 . .
C12 C11 H11A 118.7 . .
C11 C12 C13 118.3(16) . .
C11 C12 H12A 120.9 . .
C13 C12 H12A 120.9 . .
C14 C13 C12 118.2(16) . .
C14 C13 H13A 120.9 . .
C12 C13 H13A 120.9 . .
C15 C14 C13 120.2(16) . .
C15 C14 H14A 119.9 . .
C13 C14 H14A 119.9 . .
N3 C15 C14 122.8(15) . .
N3 C15 H15A 118.6 . .
C14 C15 H15A 118.6 . .
N4 C16 C17 123.5(15) . .
N4 C16 H16A 118.2 . .
C17 C16 H16A 118.2 . .
C18 C17 C16 119.9(16) . .
C18 C17 H17A 120.0 . .
C16 C17 H17A 120.0 . .
C17 C18 C19 118.5(14) . .
C17 C18 H18A 120.8 . .
C19 C18 H18A 120.8 . .
C18 C19 C20 119.4(16) . .
C18 C19 H19A 120.3 . .
C20 C19 H19A 120.3 . .
N4 C20 C19 121.8(15) . .
N4 C20 H20A 119.1 . .
C19 C20 H20A 119.1 . .
C25 N5 C21 119(2) . .
C22 C21 N5 120(2) . .
C22 C21 H21A 119.9 . .
N5 C21 H21A 119.9 . .
C21 C22 C23 122(3) . .
C21 C22 H22A 119.0 . .
C23 C22 H22A 119.0 . .
C22 C23 C24 118(2) . .
C22 C23 H23A 120.9 . .
C24 C23 H23A 120.9 . .
C25 C24 C23 122(3) . .
C25 C24 H24A 119.2 . .
C23 C24 H24A 119.2 . .
N5 C25 C24 119(2) . .
N5 C25 H25A 120.7 . .
C24 C25 H25A 120.7 . .
N6 C26 C27 174(3) . .
C26 C27 H27A 109.5 . .
C26 C27 H27B 109.5 . .
H27A C27 H27B 109.5 . .
C26 C27 H27C 109.5 . .
H27A C27 H27C 109.5 . .
H27B C27 H27C 109.5 . .
N7 C28 N7' 49(2) . .
N7 C28 C29 150(3) . .
N7' C28 C29 161(3) . .
C28 C29 H29A 109.5 . .
C28 C29 H29B 109.5 . .
H29A C29 H29B 109.5 . .
C28 C29 H29C 109.5 . .
H29A C29 H29C 109.5 . .
H29B C29 H29C 109.5 . .
N8 C30 C31 152(7) . .
C30 C31 H31A 109.0 . .
C30 C31 H31B 110.1 . .
H31A C31 H31B 109.5 . .
C30 C31 H31C 109.3 . .
H31A C31 H31C 109.5 . .
H31B C31 H31C 109.5 . .
N9 C32 C33 159(5) . .
C32 C33 H33A 100.6 . .
C32 C33 H33B 113.3 . .
H33A C33 H33B 109.5 . .
C32 C33 H33C 114.1 . .
H33A C33 H33C 109.5 . .
H33B C33 H33C 109.5 . .

loop_
_geom_bond_atom_site_label_1
_geom_bond_atom_site_label_2
_geom_bond_distance
_geom_bond_site_symmetry_2
Ce1 O9 2.139(8) 3_665
Ce1 O7 2.153(8) .
Ce1 O8 2.332(8) .
Ce1 O5 2.427(11) .
Ce1 O4 2.443(11) .
Ce1 O2 2.468(11) .
Ce1 O1 2.475(11) .
Ce1 O10 2.506(8) 3_665
Ce1 N2 2.816(17) .
Ce1 N1 2.880(16) .
Ce1 Ce3 3.6669(10) .
Ce1 Ce2 3.6732(11) .
Ce2 O7 2.245(7) 3_665
Ce2 O9 2.280(8) 3_665
Ce2 O8 2.340(8) .
Ce2 O10 2.372(8) .
Ce2 O21 2.376(8) .
Ce2 O14 2.383(9) .
Ce2 O16 2.387(9) .
Ce2 O11 2.390(7) .
Ce2 Mn5 3.2690(19) .
Ce2 Mn4 3.3684(18) .
Ce2 Ce3 3.6284(9) 3_665
Ce3 O7 2.251(8) .
Ce3 O9 2.251(7) .
Ce3 O8 2.289(8) .
Ce3 O22 2.382(8) 3_665
Ce3 O18 2.385(9) .
Ce3 O10 2.402(8) .
Ce3 O12 2.407(7) .
Ce3 O20 2.414(9) .
Ce3 Mn5 3.2766(19) .
Ce3 Mn4 3.3711(19) .
Ce3 Ce2 3.6285(9) 3_665
Mn4 O12 1.879(8) .
Mn4 O11 1.885(8) .
Mn4 O13 1.943(9) .
Mn4 O17 1.954(9) .
Mn4 O8 2.256(7) .
Mn4 N3 2.313(10) .
Mn4 Mn5 2.809(3) .
Mn5 O11 1.835(8) .
Mn5 O12 1.856(9) .
Mn5 O10 1.910(8) .
Mn5 O15 1.948(9) .
Mn5 O19 1.965(9) .
Mn5 N4 2.062(11) .
O1 N1 1.30(2) .
O2 N1 1.26(2) .
O3 N1 1.38(2) .
O4 N2 1.31(2) .
O5 N2 1.26(2) .
O6 N2 1.56(2) .
O7 Ce2 2.245(7) 3_665
O9 Ce1 2.139(8) 3_665
O9 Ce2 2.280(8) 3_665
O10 Ce1 2.506(8) 3_665
O13 C1 1.312(16) .
O14 C1 1.227(16) .
O15 C3 1.289(15) .
O16 C3 1.253(16) .
O17 C5 1.297(16) .
O18 C5 1.250(15) .
O19 C7 1.282(14) .
O20 C7 1.240(15) .
O21 C9 1.272(14) .
O22 C9 1.259(14) .
O22 Ce3 2.382(8) 3_665
N3 C11 1.324(17) .
N3 C15 1.328(18) .
N4 C16 1.296(16) .
N4 C20 1.368(16) .
C1 C2 1.47(2) .
C2 H2A 0.9800 .
C2 H2B 0.9800 .
C2 H2C 0.9800 .
C3 C4 1.539(19) .
C4 H4A 0.9800 .
C4 H4B 0.9800 .
C4 H4C 0.9800 .
C5 C6 1.50(2) .
C6 H6A 0.9800 .
C6 H6B 0.9800 .
C6 H6C 0.9800 .
C7 C8 1.505(19) .
C8 H8A 0.9800 .
C8 H8B 0.9800 .
C8 H8C 0.9800 .
C9 C10 1.484(17) .
C10 H10A 0.9800 .
C10 H10B 0.9800 .
C10 H10C 0.9800 .
C11 C12 1.38(2) .
C11 H11A 0.9500 .
C12 C13 1.38(2) .
C12 H12A 0.9500 .
C13 C14 1.35(2) .
C13 H13A 0.9500 .
C14 C15 1.35(2) .
C14 H14A 0.9500 .
C15 H15A 0.9500 .
C16 C17 1.374(18) .
C16 H16A 0.9500 .
C17 C18 1.35(2) .
C17 H17A 0.9500 .
C18 C19 1.35(2) .
C18 H18A 0.9500 .
C19 C20 1.381(19) .
C19 H19A 0.9500 .
C20 H20A 0.9500 .
N5 C25 1.40(3) .
N5 C21 1.45(3) .
C21 C22 1.34(3) .
C21 H21A 0.9500 .
C22 C23 1.38(3) .
C22 H22A 0.9500 .
C23 C24 1.41(3) .
C23 H23A 0.9500 .
C24 C25 1.40(3) .
C24 H24A 0.9500 .
C25 H25A 0.9500 .
N6 C26 1.20(3) .
C26 C27 1.37(2) .
C27 H27A 0.9800 .
C27 H27B 0.9800 .
C27 H27C 0.9800 .
N7' C28 1.19(5) .
N7 C28 1.18(4) .
C28 C29 1.45(3) .
C29 H29A 0.9800 .
C29 H29B 0.9800 .
C29 H29C 0.9800 .
N8 C30 1.22(3) .
C30 C31 1.36(3) .
C31 H31A 0.9800 .
C31 H31B 0.9800 .
C31 H31C 0.9800 .
N9 C32 1.22(3) .
C32 C33 1.36(3) .
C33 H33A 0.9800 .
C33 H33B 0.9800 .
C33 H33C 0.9800 .
